data_2022429
loop_
_publ_author_name
'Harris, Nehemiah'
'Benedict, Jubilee'
'Dickie, Diane A.'
'Pagola, Silvina'

_publ_section_title
;
 Mechanochemical synthesis insights and solid-state characterization of
 quininium aspirinate, a glass-forming drug--drug salt
;
_journal_coeditor_code EP3016
_journal_issue 9
_journal_name_full 'Acta Crystallographica Section C'
_journal_page_first
;
;
_journal_paper_doi 10.1107/S2053229621008275
_journal_volume 77
_journal_year 2021
_chemical_formula_iupac 'C20 H25 N2 O2 +, C9 H7 O4 -'
_chemical_formula_moiety 'C20 H25 N2 O2 +, C9 H7 O4 -'
_chemical_formula_sum 'C29 H32 N2 O6'
_chemical_formula_weight 504.56
_chemical_name_common 'Quininium aspirinate'
_chemical_name_systematic
'(<i>R</i>)-[(2<i>S</i>,4<i>S</i>,5<i>R</i>)-5-Ethenyl-1-azoniabicyclo[2.2.2]octan-2-yl](6-methoxyquinolin-4-yl)methanol 2-acetoxybenzoate'
_space_group_crystal_system orthorhombic
_space_group_IT_number 19
_space_group_name_Hall 'P 2ac 2ab'
_space_group_name_H-M_alt 'P 21 21 21'
_atom_sites_solution_hydrogens mixed
_atom_sites_solution_primary dual
_cell_angle_alpha 90
_cell_angle_beta 90
_cell_angle_gamma 90
_cell_formula_units_Z 4
_cell_length_a 8.6256(12)
_cell_length_b 9.6680(13)
_cell_length_c 30.557(4)
_cell_measurement_reflns_used 8326
_cell_measurement_temperature 100.(2)
_cell_measurement_theta_max 24.6890
_cell_measurement_theta_min 2.4535
_cell_volume 2548.2(6)
_computing_cell_refinement
;
SAINT (Bruker, 2017)
;
_computing_data_collection
;
APEX3 (Bruker, 2017)
;
_computing_data_reduction
;
SAINT (Bruker, 2017)
;
_computing_structure_refinement
;
SHELXL2017 (Sheldrick, 2015b) and
OLEX2 (Dolomanov et al., 2009)
;
_computing_structure_solution
;
SHELXT2014 (Sheldrick, 2015a)
;
_diffrn_ambient_temperature 100.(2)
_diffrn_detector_area_resol_mean 8.3333
_diffrn_measured_fraction_theta_full 0.998
_diffrn_measured_fraction_theta_max 0.998
_diffrn_measurement_device_type 'Bruker Kappa APEXII CCD'
_diffrn_measurement_method '\f and \w scans'
_diffrn_radiation_monochromator graphite
_diffrn_radiation_type 'Mo K\a'
_diffrn_radiation_wavelength 0.71073
_diffrn_reflns_av_R_equivalents 0.0673
_diffrn_reflns_av_unetI/netI 0.0445
_diffrn_reflns_limit_h_max 10
_diffrn_reflns_limit_h_min -10
_diffrn_reflns_limit_k_max 11
_diffrn_reflns_limit_k_min -12
_diffrn_reflns_limit_l_max 38
_diffrn_reflns_limit_l_min -38
_diffrn_reflns_number 45099
_diffrn_reflns_theta_full 26.39
_diffrn_reflns_theta_max 26.39
_diffrn_reflns_theta_min 2.21
_diffrn_source 'fine-focus sealed tube'
_exptl_absorpt_coefficient_mu 0.092
_exptl_absorpt_correction_T_max 0.98
_exptl_absorpt_correction_T_min 0.91
_exptl_absorpt_correction_type multi-scan
_exptl_absorpt_process_details
;
(SADABS; Bruker, 2017)
;
_exptl_crystal_colour colorless
_exptl_crystal_density_diffrn 1.3152
_exptl_crystal_density_method 'not measured'
_exptl_crystal_description block
_exptl_crystal_F_000 1072
_exptl_crystal_size_max 0.228
_exptl_crystal_size_mid 0.220
_exptl_crystal_size_min 0.175
_refine_diff_density_max 0.184
_refine_diff_density_min -0.193
_refine_ls_abs_structure_details
;
Flack <i>x</i> determined using 1588 quotients [(I+)-(I-)]/[(I+)+(I-)]
(Parsons <i>et al.</i>,  2013)
;
_refine_ls_abs_structure_Flack 0.2(5)
_refine_ls_extinction_method none
_refine_ls_goodness_of_fit_ref 1.052
_refine_ls_hydrogen_treatment mixed
_refine_ls_matrix_type full
_refine_ls_number_parameters 344
_refine_ls_number_reflns 5223
_refine_ls_number_restraints 1
_refine_ls_restrained_S_all 1.054
_refine_ls_R_factor_all 0.0580
_refine_ls_R_factor_gt 0.0399
_refine_ls_shift/su_max 0.000
_refine_ls_shift/su_mean 0.000
_refine_ls_structure_factor_coef Fsqd
_refine_ls_weighting_details 'w=1/[\s^2^(Fo^2^)+(0.0287P)^2^+0.6236P] where P=(Fo^2^+2Fc^2^)/3'
_refine_ls_weighting_scheme calc
_refine_ls_wR_factor_gt 0.0739
_refine_ls_wR_factor_ref 0.0798
_reflns_number_gt 4290
_reflns_number_total 5223
_reflns_threshold_expression 'I > 2\s(I)'
_cod_data_source_file ep3016sup1.cif
_cod_data_source_block I
_cod_database_code 2022429

loop_
_space_group_symop_operation_xyz
'x, y, z'
'-x+1/2, -y, z+1/2'
'-x, y+1/2, -z+1/2'
'x+1/2, -y+1/2, -z'

loop_
_atom_site_type_symbol
_atom_site_label
_atom_site_fract_x
_atom_site_fract_y
_atom_site_fract_z
_atom_site_U_iso_or_equiv
_atom_site_adp_type
_atom_site_calc_flag
_atom_site_occupancy
_atom_site_disorder_assembly
_atom_site_disorder_group
O O1 0.5081(2) 0.3078(2) 0.29584(6) 0.0321(5) Uani d 1 . .
O O2 0.4889(2) 0.43901(19) 0.35540(6) 0.0267(5) Uani d 1 . .
O O3 0.1126(2) 0.4756(2) 0.35631(7) 0.0311(5) Uani d 1 . .
O O4 0.2512(2) 0.37979(17) 0.41103(5) 0.0194(4) Uani d 1 . .
C C1 0.2528(3) 0.2513(3) 0.38938(8) 0.0175(6) Uani d 1 . .
C C2 0.1629(3) 0.1487(3) 0.40772(9) 0.0222(6) Uani d 1 . .
H H2 0.100645 0.16807 0.43262 0.027 Uiso calc 1 . .
C C3 0.1636(3) 0.0172(3) 0.38974(10) 0.0265(7) Uani d 1 . .
H H3 0.103143 -0.054156 0.402582 0.032 Uiso calc 1 . .
C C4 0.2519(3) -0.0099(3) 0.35325(10) 0.0265(7) Uani d 1 . .
H H4 0.251175 -0.09946 0.340462 0.032 Uiso calc 1 . .
C C5 0.3421(3) 0.0943(3) 0.33526(9) 0.0217(6) Uani d 1 . .
H H5A 0.402722 0.07445 0.31008 0.026 Uiso calc 1 . .
C C6 0.3467(3) 0.2280(3) 0.35300(8) 0.0172(6) Uani d 1 . .
C C7 0.1846(3) 0.4875(3) 0.38969(9) 0.0212(6) Uani d 1 . .
C C8 0.2121(3) 0.6195(3) 0.41409(9) 0.0257(7) Uani d 1 . .
H H8A 0.21158 0.600988 0.445621 0.039 Uiso calc 1 . .
H H8B 0.129947 0.685854 0.407009 0.039 Uiso calc 1 . .
H H8C 0.312782 0.658077 0.405614 0.039 Uiso calc 1 . .
C C9 0.4554(3) 0.3328(3) 0.33240(8) 0.0189(6) Uani d 1 . .
O O5 0.6107(2) 0.82378(18) 0.39913(6) 0.0175(4) Uani d 1 . .
H H5 0.564(4) 0.835(4) 0.4251(12) 0.057(11) Uiso d 1 . .
O O6 0.7937(2) 0.16887(18) 0.44178(5) 0.0190(4) Uani d 1 . .
N N1 0.6695(3) 0.6255(2) 0.32110(7) 0.0173(5) Uani d 1 . .
H H1 0.601(3) 0.552(3) 0.3294(10) 0.046(10) Uiso d 1 . .
N N2 0.9686(3) 0.6636(2) 0.51756(7) 0.0184(5) Uani d 1 . .
C C10 1.0919(4) 0.7137(3) 0.21791(10) 0.0314(7) Uani d 1 . .
H H10A 1.034783 0.758586 0.195438 0.038 Uiso calc 1 . .
H H10B 1.198541 0.693001 0.213666 0.038 Uiso calc 1 . .
C C11 1.0230(3) 0.6801(3) 0.25515(9) 0.0248(6) Uani d 1 . .
H H11 1.082835 0.635309 0.277065 0.03 Uiso calc 1 . .
C C12 0.8547(3) 0.7091(3) 0.26458(8) 0.0191(6) Uani d 1 . .
H H12 0.802919 0.73521 0.236487 0.023 Uiso calc 1 . .
C C13 0.8338(3) 0.8292(3) 0.29724(8) 0.0189(6) Uani d 1 . .
H H13 0.899002 0.909627 0.28804 0.023 Uiso calc 1 . .
C C14 0.6631(3) 0.8712(3) 0.29764(9) 0.0202(6) Uani d 1 . .
H H14A 0.634107 0.912154 0.269086 0.024 Uiso calc 1 . .
H H14B 0.644517 0.941007 0.320763 0.024 Uiso calc 1 . .
C C15 0.5655(3) 0.7411(3) 0.30648(9) 0.0204(6) Uani d 1 . .
H H15A 0.487634 0.760842 0.329437 0.024 Uiso calc 1 . .
H H15B 0.509892 0.713667 0.2795 0.024 Uiso calc 1 . .
C C16 0.7706(3) 0.5819(3) 0.28346(8) 0.0205(6) Uani d 1 . .
H H16A 0.706297 0.538331 0.26044 0.025 Uiso calc 1 . .
H H16B 0.847641 0.513133 0.293607 0.025 Uiso calc 1 . .
C C17 0.8795(3) 0.7837(3) 0.34354(8) 0.0180(6) Uani d 1 . .
H H17A 0.869635 0.862794 0.36394 0.022 Uiso calc 1 . .
H H17B 0.988938 0.752766 0.343721 0.022 Uiso calc 1 . .
C C18 0.7738(3) 0.6648(3) 0.35864(8) 0.0145(5) Uani d 1 . .
H H18 0.842507 0.583449 0.364377 0.017 Uiso calc 1 . .
C C19 0.6824(3) 0.6914(3) 0.40085(8) 0.0149(5) Uani d 1 . .
H H19 0.599577 0.619501 0.403486 0.018 Uiso calc 1 . .
C C20 0.7899(3) 0.6795(3) 0.44028(8) 0.0146(6) Uani d 1 . .
C C21 0.8487(3) 0.7960(3) 0.46016(8) 0.0179(6) Uani d 1 . .
H H21 0.828158 0.884935 0.448254 0.021 Uiso calc 1 . .
C C22 0.9391(3) 0.7829(3) 0.49805(9) 0.0196(6) Uani d 1 . .
H H22 0.981692 0.864585 0.510469 0.023 Uiso calc 1 . .
C C23 0.9144(3) 0.5456(3) 0.49781(8) 0.0165(6) Uani d 1 . .
C C24 0.8270(3) 0.5477(3) 0.45844(8) 0.0147(5) Uani d 1 . .
C C25 0.7812(3) 0.4196(3) 0.43929(8) 0.0154(6) Uani d 1 . .
H H25 0.721577 0.41894 0.413156 0.019 Uiso calc 1 . .
C C26 0.8234(3) 0.2972(3) 0.45868(8) 0.0156(6) Uani d 1 . .
C C27 0.9045(3) 0.2960(3) 0.49887(9) 0.0197(6) Uani d 1 . .
H H27 0.928647 0.210497 0.512586 0.024 Uiso calc 1 . .
C C28 0.9482(3) 0.4170(3) 0.51794(8) 0.0198(6) Uani d 1 . .
H H28 1.001878 0.415337 0.545073 0.024 Uiso calc 1 . .
C C29 0.7330(3) 0.1652(3) 0.39804(8) 0.0239(6) Uani d 1 . .
H H29A 0.806913 0.209024 0.378018 0.036 Uiso calc 1 . .
H H29B 0.634213 0.2152 0.397057 0.036 Uiso calc 1 . .
H H29C 0.716423 0.068903 0.389195 0.036 Uiso calc 1 . .

loop_
_atom_site_aniso_label
_atom_site_aniso_U_11
_atom_site_aniso_U_22
_atom_site_aniso_U_33
_atom_site_aniso_U_12
_atom_site_aniso_U_13
_atom_site_aniso_U_23
O1 0.0346(12) 0.0418(13) 0.0198(10) -0.0103(10) 0.0079(10) -0.0070(10)
O2 0.0305(11) 0.0247(11) 0.0249(10) -0.0099(9) 0.0048(9) -0.0051(9)
O3 0.0318(12) 0.0299(12) 0.0317(12) 0.0070(9) -0.0144(10) -0.0062(10)
O4 0.0215(10) 0.0187(10) 0.0180(9) 0.0014(8) -0.0016(9) -0.0015(8)
C1 0.0158(14) 0.0185(14) 0.0182(13) -0.0001(12) -0.0053(12) -0.0029(11)
C2 0.0147(13) 0.0257(16) 0.0261(15) -0.0008(12) 0.0004(12) 0.0015(12)
C3 0.0168(15) 0.0220(15) 0.0408(18) -0.0048(13) -0.0022(14) 0.0053(13)
C4 0.0207(15) 0.0175(15) 0.0413(17) 0.0002(12) -0.0067(14) -0.0052(13)
C5 0.0151(14) 0.0255(15) 0.0247(14) 0.0020(12) -0.0035(12) -0.0052(12)
C6 0.0121(12) 0.0208(14) 0.0188(13) 0.0003(11) -0.0060(11) 0.0014(12)
C7 0.0160(14) 0.0225(15) 0.0250(15) 0.0034(12) 0.0032(13) -0.0017(12)
C8 0.0244(16) 0.0211(15) 0.0317(16) 0.0005(12) -0.0021(14) -0.0047(13)
C9 0.0164(13) 0.0233(14) 0.0170(14) 0.0000(12) -0.0054(11) -0.0011(12)
O5 0.0202(10) 0.0167(9) 0.0154(9) 0.0064(8) 0.0030(8) -0.0004(8)
O6 0.0216(10) 0.0157(9) 0.0199(9) -0.0009(8) -0.0017(8) 0.0008(8)
N1 0.0184(12) 0.0193(12) 0.0140(11) -0.0022(10) 0.0010(10) -0.0004(9)
N2 0.0177(12) 0.0212(12) 0.0163(11) -0.0015(10) -0.0011(9) -0.0019(10)
C10 0.0316(17) 0.0285(17) 0.0340(17) 0.0020(14) 0.0133(15) 0.0002(14)
C11 0.0248(16) 0.0237(15) 0.0260(15) 0.0025(13) 0.0028(13) -0.0029(13)
C12 0.0213(14) 0.0212(15) 0.0147(13) 0.0013(12) 0.0020(11) 0.0000(11)
C13 0.0225(14) 0.0173(13) 0.0169(13) -0.0009(12) 0.0039(12) 0.0022(11)
C14 0.0227(15) 0.0198(14) 0.0180(13) 0.0043(12) -0.0005(12) 0.0012(11)
C15 0.0163(14) 0.0273(15) 0.0174(14) 0.0017(12) -0.0019(11) 0.0017(12)
C16 0.0253(15) 0.0217(14) 0.0146(13) -0.0005(12) 0.0033(12) -0.0031(12)
C17 0.0181(13) 0.0177(14) 0.0181(13) -0.0028(11) 0.0028(11) -0.0022(11)
C18 0.0113(12) 0.0171(13) 0.0152(12) 0.0024(11) -0.0011(11) -0.0015(11)
C19 0.0151(13) 0.0145(13) 0.0152(12) 0.0016(11) 0.0020(11) 0.0004(11)
C20 0.0119(13) 0.0189(14) 0.0129(12) 0.0000(11) 0.0026(10) -0.0008(11)
C21 0.0168(14) 0.0194(14) 0.0175(13) -0.0011(11) 0.0018(12) -0.0014(11)
C22 0.0204(14) 0.0203(15) 0.0180(14) -0.0046(12) 0.0016(12) -0.0041(12)
C23 0.0110(13) 0.0237(15) 0.0146(13) -0.0014(11) -0.0006(11) 0.0000(11)
C24 0.0119(13) 0.0181(14) 0.0139(12) 0.0006(11) 0.0025(11) -0.0008(11)
C25 0.0127(13) 0.0200(14) 0.0137(12) -0.0013(11) -0.0013(10) 0.0007(11)
C26 0.0128(12) 0.0166(14) 0.0175(13) -0.0012(11) 0.0043(11) -0.0005(11)
C27 0.0180(14) 0.0193(15) 0.0219(14) 0.0026(12) -0.0005(12) 0.0061(12)
C28 0.0195(14) 0.0257(15) 0.0143(13) 0.0026(13) -0.0035(11) 0.0034(12)
C29 0.0316(16) 0.0206(15) 0.0193(13) -0.0021(13) -0.0031(13) -0.0014(12)

loop_
_atom_type_symbol
_atom_type_description
_atom_type_scat_dispersion_real
_atom_type_scat_dispersion_imag
_atom_type_scat_source
C C 0.0033 0.0016 'International Tables Vol C Tables 4.2.6.8 and 6.1.1.4'
H H 0.0000 0.0000 'International Tables Vol C Tables 4.2.6.8 and 6.1.1.4'
N N 0.0061 0.0033 'International Tables Vol C Tables 4.2.6.8 and 6.1.1.4'
O O 0.0106 0.0060 'International Tables Vol C Tables 4.2.6.8 and 6.1.1.4'

loop_
_geom_angle_atom_site_label_1
_geom_angle_atom_site_label_2
_geom_angle_atom_site_label_3
_geom_angle_site_symmetry_1
_geom_angle_site_symmetry_3
_geom_angle
_geom_angle_publ_flag
C7 O4 C1 . . 117.11(19) ?
C2 C1 C6 . . 122.3(2) ?
C2 C1 O4 . . 116.0(2) ?
C6 C1 O4 . . 121.6(2) ?
C1 C2 C3 . . 119.8(3) ?
C1 C2 H2 . . 120.1 ?
C3 C2 H2 . . 120.1 ?
C4 C3 C2 . . 119.9(3) ?
C4 C3 H3 . . 120.0 ?
C2 C3 H3 . . 120.0 ?
C3 C4 C5 . . 119.6(3) ?
C3 C4 H4 . . 120.2 ?
C5 C4 H4 . . 120.2 ?
C4 C5 C6 . . 122.2(3) ?
C4 C5 H5A . . 118.9 ?
C6 C5 H5A . . 118.9 ?
C1 C6 C5 . . 116.2(2) ?
C1 C6 C9 . . 125.6(2) ?
C5 C6 C9 . . 118.2(2) ?
O3 C7 O4 . . 123.7(2) ?
O3 C7 C8 . . 126.0(3) ?
O4 C7 C8 . . 110.4(2) ?
C7 C8 H8A . . 109.5 ?
C7 C8 H8B . . 109.5 ?
H8A C8 H8B . . 109.5 ?
C7 C8 H8C . . 109.5 ?
H8A C8 H8C . . 109.5 ?
H8B C8 H8C . . 109.5 ?
O1 C9 O2 . . 125.0(3) ?
O1 C9 C6 . . 118.3(2) ?
O2 C9 C6 . . 116.6(2) ?
C19 O5 H5 . . 106.(2) ?
C26 O6 C29 . . 116.2(2) ?
C15 N1 C16 . . 109.1(2) ?
C15 N1 C18 . . 113.3(2) ?
C16 N1 C18 . . 107.86(19) ?
C15 N1 H1 . . 105.(2) ?
C16 N1 H1 . . 111.(2) ?
C18 N1 H1 . . 111.(2) ?
C22 N2 C23 . . 117.5(2) ?
C11 C10 H10A . . 120.0 ?
C11 C10 H10B . . 120.0 ?
H10A C10 H10B . . 120.0 ?
C10 C11 C12 . . 123.5(3) ?
C10 C11 H11 . . 118.3 ?
C12 C11 H11 . . 118.3 ?
C11 C12 C16 . . 112.2(2) ?
C11 C12 C13 . . 112.1(2) ?
C16 C12 C13 . . 107.7(2) ?
C11 C12 H12 . . 108.2 ?
C16 C12 H12 . . 108.2 ?
C13 C12 H12 . . 108.2 ?
C14 C13 C17 . . 108.5(2) ?
C14 C13 C12 . . 108.6(2) ?
C17 C13 C12 . . 110.6(2) ?
C14 C13 H13 . . 109.7 ?
C17 C13 H13 . . 109.7 ?
C12 C13 H13 . . 109.7 ?
C13 C14 C15 . . 108.1(2) ?
C13 C14 H14A . . 110.1 ?
C15 C14 H14A . . 110.1 ?
C13 C14 H14B . . 110.1 ?
C15 C14 H14B . . 110.1 ?
H14A C14 H14B . . 108.4 ?
N1 C15 C14 . . 109.5(2) ?
N1 C15 H15A . . 109.8 ?
C14 C15 H15A . . 109.8 ?
N1 C15 H15B . . 109.8 ?
C14 C15 H15B . . 109.8 ?
H15A C15 H15B . . 108.2 ?
N1 C16 C12 . . 109.6(2) ?
N1 C16 H16A . . 109.7 ?
C12 C16 H16A . . 109.7 ?
N1 C16 H16B . . 109.7 ?
C12 C16 H16B . . 109.7 ?
H16A C16 H16B . . 108.2 ?
C13 C17 C18 . . 109.8(2) ?
C13 C17 H17A . . 109.7 ?
C18 C17 H17A . . 109.7 ?
C13 C17 H17B . . 109.7 ?
C18 C17 H17B . . 109.7 ?
H17A C17 H17B . . 108.2 ?
N1 C18 C19 . . 112.05(19) ?
N1 C18 C17 . . 108.30(19) ?
C19 C18 C17 . . 115.6(2) ?
N1 C18 H18 . . 106.8 ?
C19 C18 H18 . . 106.8 ?
C17 C18 H18 . . 106.8 ?
O5 C19 C20 . . 111.2(2) ?
O5 C19 C18 . . 110.1(2) ?
C20 C19 C18 . . 109.81(19) ?
O5 C19 H19 . . 108.6 ?
C20 C19 H19 . . 108.6 ?
C18 C19 H19 . . 108.6 ?
C21 C20 C24 . . 118.5(2) ?
C21 C20 C19 . . 120.8(2) ?
C24 C20 C19 . . 120.7(2) ?
C20 C21 C22 . . 119.7(2) ?
C20 C21 H21 . . 120.1 ?
C22 C21 H21 . . 120.1 ?
N2 C22 C21 . . 123.9(2) ?
N2 C22 H22 . . 118.0 ?
C21 C22 H22 . . 118.0 ?
N2 C23 C28 . . 117.9(2) ?
N2 C23 C24 . . 122.8(2) ?
C28 C23 C24 . . 119.3(2) ?
C23 C24 C25 . . 118.8(2) ?
C23 C24 C20 . . 117.5(2) ?
C25 C24 C20 . . 123.7(2) ?
C26 C25 C24 . . 119.9(2) ?
C26 C25 H25 . . 120.1 ?
C24 C25 H25 . . 120.1 ?
O6 C26 C25 . . 124.7(2) ?
O6 C26 C27 . . 114.4(2) ?
C25 C26 C27 . . 120.9(2) ?
C28 C27 C26 . . 120.1(2) ?
C28 C27 H27 . . 119.9 ?
C26 C27 H27 . . 119.9 ?
C27 C28 C23 . . 120.8(2) ?
C27 C28 H28 . . 119.6 ?
C23 C28 H28 . . 119.6 ?
O6 C29 H29A . . 109.5 ?
O6 C29 H29B . . 109.5 ?
H29A C29 H29B . . 109.5 ?
O6 C29 H29C . . 109.5 ?
H29A C29 H29C . . 109.5 ?
H29B C29 H29C . . 109.5 ?

loop_
_geom_bond_atom_site_label_1
_geom_bond_atom_site_label_2
_geom_bond_site_symmetry_2
_geom_bond_distance
_geom_bond_publ_flag
O1 C9 . 1.230(3) ?
O2 C9 . 1.277(3) ?
O3 C7 . 1.200(3) ?
O4 C7 . 1.357(3) ?
O4 C1 . 1.407(3) ?
C1 C2 . 1.379(4) ?
C1 C6 . 1.394(3) ?
C2 C3 . 1.385(4) ?
C2 H2 . 0.95 ?
C3 C4 . 1.376(4) ?
C3 H3 . 0.95 ?
C4 C5 . 1.386(4) ?
C4 H4 . 0.95 ?
C5 C6 . 1.402(4) ?
C5 H5A . 0.95 ?
C6 C9 . 1.517(4) ?
C7 C8 . 1.497(4) ?
C8 H8A . 0.98 ?
C8 H8B . 0.98 ?
C8 H8C . 0.98 ?
O5 C19 . 1.422(3) ?
O5 H5 . 0.90(4) ?
O6 C26 . 1.368(3) ?
O6 C29 . 1.436(3) ?
N1 C15 . 1.501(3) ?
N1 C16 . 1.504(3) ?
N1 C18 . 1.506(3) ?
N1 H1 . 0.96(2) ?
N2 C22 . 1.323(3) ?
N2 C23 . 1.373(3) ?
C10 C11 . 1.325(4) ?
C10 H10A . 0.95 ?
C10 H10B . 0.95 ?
C11 C12 . 1.506(4) ?
C11 H11 . 0.95 ?
C12 C16 . 1.539(4) ?
C12 C13 . 1.542(3) ?
C12 H12 . 1.0 ?
C13 C14 . 1.527(4) ?
C13 C17 . 1.533(3) ?
C13 H13 . 1.0 ?
C14 C15 . 1.538(4) ?
C14 H14A . 0.99 ?
C14 H14B . 0.99 ?
C15 H15A . 0.99 ?
C15 H15B . 0.99 ?
C16 H16A . 0.99 ?
C16 H16B . 0.99 ?
C17 C18 . 1.538(3) ?
C17 H17A . 0.99 ?
C17 H17B . 0.99 ?
C18 C19 . 1.534(3) ?
C18 H18 . 1.0 ?
C19 C20 . 1.525(3) ?
C19 H19 . 1.0 ?
C20 C21 . 1.377(3) ?
C20 C24 . 1.427(4) ?
C21 C22 . 1.401(4) ?
C21 H21 . 0.95 ?
C22 H22 . 0.95 ?
C23 C28 . 1.417(4) ?
C23 C24 . 1.419(3) ?
C24 C25 . 1.426(3) ?
C25 C26 . 1.372(3) ?
C25 H25 . 0.95 ?
C26 C27 . 1.413(4) ?
C27 C28 . 1.360(4) ?
C27 H27 . 0.95 ?
C28 H28 . 0.95 ?
C29 H29A . 0.98 ?
C29 H29B . 0.98 ?
C29 H29C . 0.98 ?

loop_
_geom_hbond_atom_site_label_D
_geom_hbond_atom_site_label_H
_geom_hbond_atom_site_label_A
_geom_hbond_site_symmetry_A
_geom_hbond_distance_DH
_geom_hbond_distance_HA
_geom_hbond_distance_DA
_geom_hbond_angle_DHA
_geom_hbond_publ_flag
O5 H5 N2 4_466 0.90(4) 1.94(4) 2.828(3) 173.(3) ?
N1 H1 O1 . 0.96(2) 2.70(3) 3.460(3) 137.(3) ?
N1 H1 O2 . 0.96(2) 1.66(2) 2.603(3) 167.(3) ?

loop_
_geom_torsion_atom_site_label_1
_geom_torsion_atom_site_label_2
_geom_torsion_atom_site_label_3
_geom_torsion_atom_site_label_4
_geom_torsion_site_symmetry_1
_geom_torsion_site_symmetry_2
_geom_torsion_site_symmetry_3
_geom_torsion_site_symmetry_4
_geom_torsion
_geom_torsion_publ_flag
C7 O4 C1 C2 . . . . -112.8(2) ?
C7 O4 C1 C6 . . . . 70.6(3) ?
C6 C1 C2 C3 . . . . -0.3(4) ?
O4 C1 C2 C3 . . . . -176.9(2) ?
C1 C2 C3 C4 . . . . -1.1(4) ?
C2 C3 C4 C5 . . . . 1.2(4) ?
C3 C4 C5 C6 . . . . -0.1(4) ?
C2 C1 C6 C5 . . . . 1.5(4) ?
O4 C1 C6 C5 . . . . 177.8(2) ?
C2 C1 C6 C9 . . . . -176.5(2) ?
O4 C1 C6 C9 . . . . -0.1(4) ?
C4 C5 C6 C1 . . . . -1.3(4) ?
C4 C5 C6 C9 . . . . 176.8(2) ?
C1 O4 C7 O3 . . . . 8.9(4) ?
C1 O4 C7 C8 . . . . -172.0(2) ?
C1 C6 C9 O1 . . . . -166.1(3) ?
C5 C6 C9 O1 . . . . 16.0(4) ?
C1 C6 C9 O2 . . . . 16.1(4) ?
C5 C6 C9 O2 . . . . -161.8(2) ?
C10 C11 C12 C16 . . . . 132.5(3) ?
C10 C11 C12 C13 . . . . -106.2(3) ?
C11 C12 C13 C14 . . . . 168.3(2) ?
C16 C12 C13 C14 . . . . -67.8(3) ?
C11 C12 C13 C17 . . . . -72.7(3) ?
C16 C12 C13 C17 . . . . 51.1(3) ?
C17 C13 C14 C15 . . . . -66.8(3) ?
C12 C13 C14 C15 . . . . 53.4(3) ?
C16 N1 C15 C14 . . . . -68.1(3) ?
C18 N1 C15 C14 . . . . 52.1(3) ?
C13 C14 C15 N1 . . . . 12.1(3) ?
C15 N1 C16 C12 . . . . 53.1(3) ?
C18 N1 C16 C12 . . . . -70.4(3) ?
C11 C12 C16 N1 . . . . 136.3(2) ?
C13 C12 C16 N1 . . . . 12.5(3) ?
C14 C13 C17 C18 . . . . 57.3(3) ?
C12 C13 C17 C18 . . . . -61.6(3) ?
C15 N1 C18 C19 . . . . 67.1(3) ?
C16 N1 C18 C19 . . . . -172.0(2) ?
C15 N1 C18 C17 . . . . -61.5(2) ?
C16 N1 C18 C17 . . . . 59.4(2) ?
C13 C17 C18 N1 . . . . 4.7(3) ?
C13 C17 C18 C19 . . . . -122.0(2) ?
N1 C18 C19 O5 . . . . -77.4(3) ?
C17 C18 C19 O5 . . . . 47.3(3) ?
N1 C18 C19 C20 . . . . 159.9(2) ?
C17 C18 C19 C20 . . . . -75.4(3) ?
O5 C19 C20 C21 . . . . -21.7(3) ?
C18 C19 C20 C21 . . . . 100.4(3) ?
O5 C19 C20 C24 . . . . 155.8(2) ?
C18 C19 C20 C24 . . . . -82.1(3) ?
C24 C20 C21 C22 . . . . -1.8(4) ?
C19 C20 C21 C22 . . . . 175.8(2) ?
C23 N2 C22 C21 . . . . 3.9(4) ?
C20 C21 C22 N2 . . . . -2.5(4) ?
C22 N2 C23 C28 . . . . 178.7(2) ?
C22 N2 C23 C24 . . . . -1.2(4) ?
N2 C23 C24 C25 . . . . 177.4(2) ?
C28 C23 C24 C25 . . . . -2.6(4) ?
N2 C23 C24 C20 . . . . -2.7(4) ?
C28 C23 C24 C20 . . . . 177.4(2) ?
C21 C20 C24 C23 . . . . 4.1(3) ?
C19 C20 C24 C23 . . . . -173.5(2) ?
C21 C20 C24 C25 . . . . -176.0(2) ?
C19 C20 C24 C25 . . . . 6.4(4) ?
C23 C24 C25 C26 . . . . -0.8(4) ?
C20 C24 C25 C26 . . . . 179.3(2) ?
C29 O6 C26 C25 . . . . 8.8(3) ?
C29 O6 C26 C27 . . . . -170.8(2) ?
C24 C25 C26 O6 . . . . -176.0(2) ?
C24 C25 C26 C27 . . . . 3.6(4) ?
O6 C26 C27 C28 . . . . 176.6(2) ?
C25 C26 C27 C28 . . . . -3.0(4) ?
C26 C27 C28 C23 . . . . -0.5(4) ?
N2 C23 C28 C27 . . . . -176.7(3) ?
C24 C23 C28 C27 . . . . 3.3(4) ?

_cod_database_fobs_code 2022429
